data_4330993
loop_
_publ_author_name
'David W. Shaffer'
'Scott A. Ryken'
'Ryan A. Zarkesh'
'Alan F. Heyduk'

_publ_section_title
;
 Ligand Effects on the Oxidative Addition of Halogens to
 (dpp-nacnacR)Rh(phdi)
;
_journal_name_full 'Inorganic Chemistry'
_journal_page_first 12122
_journal_page_last 12131
_journal_paper_doi 10.1021/ic300733j
_journal_volume 51
_journal_year 2012
_chemical_formula_sum 'C45 H49 Br2 Cl4 F6 N4 Rh'
_chemical_formula_weight 1164.41
_chemical_name_systematic
; 
 ? 
;
_space_group_IT_number 14
_symmetry_cell_setting monoclinic
_symmetry_space_group_name_Hall '-P 2yn'
_symmetry_space_group_name_H-M 'P 1 21/n 1'
_atom_sites_solution_hydrogens difmap
_atom_sites_solution_primary direct
_atom_sites_solution_secondary difmap
_audit_creation_method SHELXL-97
_cell_angle_alpha 90.00
_cell_angle_beta 107.69
_cell_angle_gamma 90.00
_cell_formula_units_Z 4
_cell_length_a 16.4697(5)
_cell_length_b 13.4993(4)
_cell_length_c 22.0254(7)
_cell_measurement_reflns_used 9136
_cell_measurement_temperature 296(2)
_cell_measurement_theta_max 28.28
_cell_measurement_theta_min 2.46
_cell_volume 4665.3(2)
_computing_cell_refinement 'Bruker SMART/SAINT'
_computing_data_collection 'Bruker SMART'
_computing_data_reduction 'Bruker SAINT'
_computing_molecular_graphics 'Bruker SHELXTL'
_computing_publication_material 'Bruker SHELXTL'
_computing_structure_refinement 'SHELXL-97 (Sheldrick, 1997)'
_computing_structure_solution 'SHELXS-97 (Sheldrick, 1990)'
_diffrn_ambient_temperature 296(2)
_diffrn_measured_fraction_theta_full 0.982
_diffrn_measured_fraction_theta_max 0.982
_diffrn_measurement_device_type 'CCD area detector'
_diffrn_measurement_method 'omega scans'
_diffrn_radiation_monochromator graphite
_diffrn_radiation_source 'fine-focus sealed tube'
_diffrn_radiation_type MoK\a
_diffrn_radiation_wavelength 0.71073
_diffrn_reflns_av_R_equivalents 0.0200
_diffrn_reflns_av_sigmaI/netI 0.0158
_diffrn_reflns_limit_h_max 21
_diffrn_reflns_limit_h_min -21
_diffrn_reflns_limit_k_max 17
_diffrn_reflns_limit_k_min -17
_diffrn_reflns_limit_l_max 29
_diffrn_reflns_limit_l_min -29
_diffrn_reflns_number 54908
_diffrn_reflns_theta_full 28.30
_diffrn_reflns_theta_max 28.30
_diffrn_reflns_theta_min 1.99
_diffrn_standards_decay_% '< 1.0'
_diffrn_standards_interval_count 'initial 50 frames recollected'
_diffrn_standards_number '50 frames'
_exptl_absorpt_coefficient_mu 2.370
_exptl_absorpt_correction_T_max 0.7457
_exptl_absorpt_correction_T_min 0.6224
_exptl_absorpt_correction_type multi-scan
_exptl_absorpt_process_details 'Bruker SADABS'
_exptl_crystal_colour red
_exptl_crystal_density_diffrn 1.658
_exptl_crystal_density_meas 0
_exptl_crystal_description regular
_exptl_crystal_F_000 2336
_exptl_crystal_size_max 0.247
_exptl_crystal_size_mid 0.233
_exptl_crystal_size_min 0.139
_refine_diff_density_max 1.251
_refine_diff_density_min -0.813
_refine_diff_density_rms 0.068
_refine_ls_extinction_method none
_refine_ls_goodness_of_fit_ref 1.048
_refine_ls_hydrogen_treatment mixed
_refine_ls_matrix_type full
_refine_ls_number_parameters 755
_refine_ls_number_reflns 11401
_refine_ls_number_restraints 0
_refine_ls_restrained_S_all 1.048
_refine_ls_R_factor_all 0.0258
_refine_ls_R_factor_gt 0.0223
_refine_ls_shift/su_max 0.002
_refine_ls_shift/su_mean 0.000
_refine_ls_structure_factor_coef Fsqd
_refine_ls_weighting_details 'calc w=1/[\s^2^(Fo^2^)+(0.0261P)^2^+4.4787P] where P=(Fo^2^+2Fc^2^)/3'
_refine_ls_weighting_scheme calc
_refine_ls_wR_factor_gt 0.0546
_refine_ls_wR_factor_ref 0.0559
_reflns_number_gt 10420
_reflns_number_total 11401
_reflns_threshold_expression >2sigma(I)
_cod_data_source_file ic300733j_si_002_4.cif
_cod_data_source_block (dpp-nacnacCF3)RhBr2(phdi)(3b)
_cod_original_cell_volume 4665.4(2)
_cod_database_code 4330993

loop_
_symmetry_equiv_pos_as_xyz
'x, y, z'
'-x+1/2, y+1/2, -z+1/2'
'-x, -y, -z'
'x-1/2, -y-1/2, z-1/2'

loop_
_atom_site_label
_atom_site_type_symbol
_atom_site_fract_x
_atom_site_fract_y
_atom_site_fract_z
_atom_site_U_iso_or_equiv
_atom_site_adp_type
_atom_site_occupancy
_atom_site_symmetry_multiplicity
_atom_site_calc_flag
Rh1 Rh 0.439976(8) 0.035854(9) 0.204802(6) 0.00886(3) Uani 1 1 d
Br2 Br 0.437568(10) -0.080026(12) 0.117361(8) 0.01296(4) Uani 1 1 d
Br1 Br 0.429733(10) 0.163745(12) 0.284307(8) 0.01273(4) Uani 1 1 d
Cl1 Cl 0.20724(3) -0.08694(4) -0.00577(2) 0.02753(10) Uani 1 1 d
Cl4 Cl 0.79839(4) -0.03335(5) 0.53594(3) 0.03513(12) Uani 1 1 d
Cl3 Cl 0.88785(4) 0.06068(4) 0.45471(3) 0.03351(12) Uani 1 1 d
Cl2 Cl 0.15318(4) -0.24891(5) 0.06102(3) 0.04314(15) Uani 1 1 d
F1 F 0.76925(7) 0.12128(9) 0.31504(5) 0.0262(3) Uani 1 1 d
F2 F 0.68050(8) 0.23858(9) 0.31405(5) 0.0249(2) Uani 1 1 d
F3 F 0.71246(6) 0.20243(8) 0.22910(5) 0.0167(2) Uani 1 1 d
F4 F 0.60273(8) -0.04449(9) 0.43188(5) 0.0254(2) Uani 1 1 d
F5 F 0.68081(7) -0.13577(9) 0.39166(6) 0.0252(2) Uani 1 1 d
F6 F 0.55561(7) -0.18403(8) 0.38841(5) 0.0204(2) Uani 1 1 d
N1 N 0.55823(9) 0.09537(10) 0.21111(6) 0.0107(3) Uani 1 1 d
N2 N 0.49273(9) -0.06353(10) 0.27836(6) 0.0109(3) Uani 1 1 d
N3 N 0.37266(9) 0.12249(11) 0.13296(7) 0.0118(3) Uani 1 1 d
N4 N 0.31925(9) -0.00678(11) 0.19175(7) 0.0117(3) Uani 1 1 d
C1 C 0.62111(10) 0.09015(12) 0.26501(8) 0.0117(3) Uani 1 1 d
C2 C 0.62469(11) 0.02893(13) 0.31690(8) 0.0137(3) Uani 1 1 d
C3 C 0.56724(11) -0.04594(12) 0.32018(8) 0.0125(3) Uani 1 1 d
C4 C 0.60047(11) -0.10428(14) 0.38279(8) 0.0174(3) Uani 1 1 d
C5 C 0.69633(11) 0.16264(13) 0.27957(8) 0.0159(3) Uani 1 1 d
C6 C 0.56596(10) 0.14152(12) 0.15377(8) 0.0115(3) Uani 1 1 d
C7 C 0.59786(10) 0.08387(13) 0.11265(8) 0.0130(3) Uani 1 1 d
C8 C 0.59265(11) 0.12319(14) 0.05297(8) 0.0163(3) Uani 1 1 d
C9 C 0.55784(12) 0.21586(14) 0.03460(8) 0.0182(4) Uani 1 1 d
C10 C 0.53190(11) 0.27389(13) 0.07702(8) 0.0160(3) Uani 1 1 d
C11 C 0.53708(10) 0.23923(13) 0.13810(8) 0.0127(3) Uani 1 1 d
C12 C 0.51999(11) 0.31235(13) 0.18567(8) 0.0147(3) Uani 1 1 d
C13 C 0.58576(13) 0.39703(14) 0.19793(10) 0.0201(4) Uani 1 1 d
C14 C 0.43030(12) 0.35726(14) 0.16418(10) 0.0193(4) Uani 1 1 d
C15 C 0.64085(11) -0.01635(13) 0.13183(8) 0.0150(3) Uani 1 1 d
C16 C 0.73736(12) -0.00426(15) 0.16374(10) 0.0222(4) Uani 1 1 d
C17 C 0.62732(13) -0.08770(15) 0.07549(9) 0.0202(4) Uani 1 1 d
C18 C 0.43700(10) -0.14571(12) 0.28159(8) 0.0117(3) Uani 1 1 d
C19 C 0.44064(11) -0.23397(13) 0.24812(8) 0.0139(3) Uani 1 1 d
C20 C 0.37433(12) -0.30193(13) 0.24029(9) 0.0169(3) Uani 1 1 d
C21 C 0.30814(11) -0.28509(13) 0.26567(9) 0.0172(3) Uani 1 1 d
C22 C 0.31029(11) -0.20305(13) 0.30351(8) 0.0148(3) Uani 1 1 d
C23 C 0.37487(11) -0.13191(12) 0.31311(8) 0.0128(3) Uani 1 1 d
C24 C 0.37531(12) -0.04618(13) 0.35788(8) 0.0154(3) Uani 1 1 d
C25 C 0.28956(13) 0.00864(14) 0.33959(9) 0.0195(4) Uani 1 1 d
C26 C 0.39566(14) -0.08287(16) 0.42685(9) 0.0222(4) Uani 1 1 d
C27 C 0.51580(11) -0.26176(13) 0.22478(9) 0.0166(3) Uani 1 1 d
C28 C 0.49018(14) -0.32061(15) 0.16204(10) 0.0225(4) Uani 1 1 d
C29 C 0.57966(13) -0.32462(16) 0.27566(11) 0.0247(4) Uani 1 1 d
C30 C 0.29086(10) 0.11154(12) 0.11226(8) 0.0113(3) Uani 1 1 d
C31 C 0.23155(11) 0.16235(12) 0.05824(8) 0.0122(3) Uani 1 1 d
C32 C 0.26106(11) 0.22633(13) 0.01947(8) 0.0148(3) Uani 1 1 d
C33 C 0.20482(12) 0.27067(14) -0.03296(8) 0.0170(3) Uani 1 1 d
C34 C 0.11797(12) 0.25116(14) -0.04782(9) 0.0184(4) Uani 1 1 d
C35 C 0.08804(11) 0.18891(13) -0.00949(8) 0.0163(3) Uani 1 1 d
C36 C 0.14338(11) 0.14319(12) 0.04473(8) 0.0131(3) Uani 1 1 d
C37 C 0.11118(11) 0.07570(12) 0.08498(8) 0.0132(3) Uani 1 1 d
C38 C 0.02349(11) 0.06491(14) 0.07620(9) 0.0171(3) Uani 1 1 d
C39 C -0.00621(11) -0.00188(14) 0.11220(9) 0.0187(4) Uani 1 1 d
C40 C 0.04975(12) -0.06128(14) 0.15760(9) 0.0176(3) Uani 1 1 d
C41 C 0.13656(11) -0.05057(13) 0.16853(8) 0.0152(3) Uani 1 1 d
C42 C 0.16763(10) 0.01848(12) 0.13342(8) 0.0122(3) Uani 1 1 d
C43 C 0.25892(10) 0.03593(12) 0.14785(8) 0.0116(3) Uani 1 1 d
C44 C 0.23396(14) -0.20372(17) 0.03087(13) 0.0324(5) Uani 1 1 d
C45 C 0.87113(16) -0.04984(18) 0.49282(13) 0.0345(5) Uani 1 1 d
H24A H 0.4172(14) -0.0022(16) 0.3546(10) 0.015(5) Uiso 1 1 d
H15A H 0.6170(13) -0.0480(16) 0.1609(10) 0.013(5) Uiso 1 1 d
H27A H 0.5436(13) -0.2026(16) 0.2178(10) 0.015(5) Uiso 1 1 d
H41A H 0.1744(13) -0.0891(15) 0.2011(10) 0.012(5) Uiso 1 1 d
H12A H 0.5248(13) 0.2790(16) 0.2230(10) 0.013(5) Uiso 1 1 d
H4A H 0.3063(14) -0.0490(17) 0.2115(11) 0.017(6) Uiso 1 1 d
H32A H 0.3223(15) 0.2363(17) 0.0290(11) 0.023(6) Uiso 1 1 d
H38A H -0.0145(14) 0.1067(17) 0.0462(10) 0.020(5) Uiso 1 1 d
H40A H 0.0310(13) -0.1044(16) 0.1806(10) 0.014(5) Uiso 1 1 d
H2A H 0.6716(13) 0.0367(15) 0.3517(10) 0.012(5) Uiso 1 1 d
H35A H 0.0309(15) 0.1789(17) -0.0209(11) 0.023(6) Uiso 1 1 d
H13A H 0.5829(14) 0.4386(17) 0.2325(11) 0.022(6) Uiso 1 1 d
H10A H 0.5102(14) 0.3380(17) 0.0648(10) 0.018(5) Uiso 1 1 d
H22A H 0.2655(14) -0.1926(16) 0.3227(10) 0.016(5) Uiso 1 1 d
H21A H 0.2623(15) -0.3267(18) 0.2576(11) 0.025(6) Uiso 1 1 d
H33A H 0.2253(14) 0.3126(17) -0.0584(11) 0.020(6) Uiso 1 1 d
H16A H 0.7604(16) 0.0341(18) 0.1363(12) 0.028(6) Uiso 1 1 d
H17A H 0.5715(15) -0.0907(16) 0.0511(11) 0.019(5) Uiso 1 1 d
H39A H -0.0676(15) -0.0066(17) 0.1064(11) 0.020(6) Uiso 1 1 d
H26B H 0.4508(16) -0.1179(18) 0.4410(11) 0.026(6) Uiso 1 1 d
H25A H 0.2712(15) 0.0290(17) 0.2932(12) 0.025(6) Uiso 1 1 d
H28A H 0.5393(17) -0.3240(19) 0.1462(12) 0.034(7) Uiso 1 1 d
H13B H 0.6416(15) 0.3736(18) 0.2088(11) 0.023(6) Uiso 1 1 d
H29B H 0.5513(15) -0.3848(19) 0.2866(11) 0.025(6) Uiso 1 1 d
H14A H 0.4276(14) 0.4093(17) 0.1931(11) 0.020(6) Uiso 1 1 d
H20A H 0.3749(14) -0.3578(17) 0.2167(10) 0.018(5) Uiso 1 1 d
H34A H 0.0813(14) 0.2789(17) -0.0841(11) 0.022(6) Uiso 1 1 d
H17C H 0.6461(14) -0.1557(17) 0.0918(11) 0.020(5) Uiso 1 1 d
H29A H 0.6246(16) -0.3478(18) 0.2595(12) 0.029(6) Uiso 1 1 d
H26A H 0.3492(15) -0.1259(17) 0.4305(11) 0.022(6) Uiso 1 1 d
H8A H 0.6105(14) 0.0871(17) 0.0235(11) 0.020(6) Uiso 1 1 d
H28B H 0.4755(15) -0.3888(19) 0.1688(11) 0.028(6) Uiso 1 1 d
H13C H 0.5760(16) 0.4415(19) 0.1600(12) 0.030(6) Uiso 1 1 d
H25B H 0.2472(15) -0.0320(17) 0.3461(11) 0.022(6) Uiso 1 1 d
H17B H 0.6618(15) -0.0701(17) 0.0493(11) 0.022(6) Uiso 1 1 d
H25C H 0.2919(14) 0.0654(18) 0.3658(11) 0.023(6) Uiso 1 1 d
H9A H 0.5521(14) 0.2400(17) -0.0066(11) 0.021(6) Uiso 1 1 d
H14B H 0.3861(16) 0.3094(19) 0.1622(12) 0.031(6) Uiso 1 1 d
H14C H 0.4169(15) 0.3895(18) 0.1223(12) 0.027(6) Uiso 1 1 d
H28C H 0.4411(16) -0.2898(19) 0.1287(12) 0.029(6) Uiso 1 1 d
H3A H 0.3933(14) 0.1634(17) 0.1131(11) 0.020(6) Uiso 1 1 d
H16B H 0.7521(14) 0.0287(17) 0.2057(11) 0.020(6) Uiso 1 1 d
H26C H 0.3960(16) -0.029(2) 0.4552(13) 0.034(7) Uiso 1 1 d
H29C H 0.6042(16) -0.2877(19) 0.3157(12) 0.032(7) Uiso 1 1 d
H16C H 0.7630(16) -0.069(2) 0.1708(12) 0.031(7) Uiso 1 1 d
H44A H 0.2399(18) -0.252(2) -0.0003(13) 0.044(8) Uiso 1 1 d
H44B H 0.283(2) -0.201(2) 0.0649(14) 0.049(8) Uiso 1 1 d
H45A H 0.8401(19) -0.096(2) 0.4522(15) 0.054(9) Uiso 1 1 d
H45B H 0.933(2) -0.061(2) 0.5251(16) 0.063(10) Uiso 1 1 d

loop_
_atom_site_aniso_label
_atom_site_aniso_U_11
_atom_site_aniso_U_22
_atom_site_aniso_U_33
_atom_site_aniso_U_23
_atom_site_aniso_U_13
_atom_site_aniso_U_12
Rh1 0.00816(6) 0.00940(6) 0.00870(6) 0.00061(4) 0.00207(4) -0.00027(4)
Br2 0.01273(8) 0.01393(8) 0.01172(8) -0.00261(6) 0.00295(6) -0.00115(6)
Br1 0.01432(8) 0.01164(8) 0.01360(8) -0.00094(6) 0.00627(6) -0.00026(6)
Cl1 0.0200(2) 0.0339(3) 0.0284(2) 0.0035(2) 0.00699(19) 0.00454(19)
Cl4 0.0295(3) 0.0434(3) 0.0355(3) -0.0121(2) 0.0144(2) -0.0073(2)
Cl3 0.0331(3) 0.0389(3) 0.0277(3) 0.0029(2) 0.0078(2) 0.0022(2)
Cl2 0.0431(3) 0.0315(3) 0.0599(4) 0.0131(3) 0.0234(3) 0.0096(2)
F1 0.0122(5) 0.0353(7) 0.0248(6) 0.0131(5) -0.0035(4) -0.0061(5)
F2 0.0328(6) 0.0226(6) 0.0211(5) -0.0092(5) 0.0108(5) -0.0130(5)
F3 0.0143(5) 0.0203(5) 0.0148(5) 0.0033(4) 0.0033(4) -0.0051(4)
F4 0.0357(7) 0.0274(6) 0.0106(5) 0.0007(4) 0.0033(5) -0.0051(5)
F5 0.0144(5) 0.0290(6) 0.0282(6) 0.0133(5) 0.0006(4) 0.0031(4)
F6 0.0198(5) 0.0202(5) 0.0187(5) 0.0091(4) 0.0019(4) -0.0031(4)
N1 0.0108(6) 0.0105(6) 0.0104(6) 0.0002(5) 0.0027(5) -0.0009(5)
N2 0.0120(6) 0.0103(6) 0.0107(6) 0.0014(5) 0.0040(5) 0.0002(5)
N3 0.0122(7) 0.0118(7) 0.0114(6) 0.0013(5) 0.0036(5) -0.0005(5)
N4 0.0122(7) 0.0115(7) 0.0121(6) 0.0009(5) 0.0049(5) -0.0016(5)
C1 0.0104(7) 0.0120(7) 0.0132(7) -0.0014(6) 0.0042(6) -0.0011(6)
C2 0.0119(8) 0.0162(8) 0.0108(7) 0.0011(6) 0.0001(6) -0.0011(6)
C3 0.0126(7) 0.0139(8) 0.0108(7) 0.0019(6) 0.0034(6) 0.0018(6)
C4 0.0156(8) 0.0195(9) 0.0146(8) 0.0040(7) 0.0010(6) -0.0016(7)
C5 0.0140(8) 0.0195(9) 0.0125(8) 0.0013(6) 0.0015(6) -0.0039(7)
C6 0.0097(7) 0.0140(8) 0.0101(7) 0.0001(6) 0.0021(6) -0.0023(6)
C7 0.0099(7) 0.0152(8) 0.0133(8) -0.0014(6) 0.0024(6) -0.0024(6)
C8 0.0163(8) 0.0208(9) 0.0127(8) -0.0028(7) 0.0056(6) -0.0028(7)
C9 0.0198(9) 0.0221(9) 0.0123(8) 0.0020(7) 0.0042(7) -0.0039(7)
C10 0.0160(8) 0.0158(8) 0.0153(8) 0.0040(7) 0.0034(6) -0.0011(7)
C11 0.0108(7) 0.0140(8) 0.0128(7) -0.0001(6) 0.0027(6) -0.0022(6)
C12 0.0164(8) 0.0126(8) 0.0154(8) 0.0013(6) 0.0054(6) 0.0008(6)
C13 0.0207(9) 0.0157(8) 0.0235(9) -0.0024(7) 0.0063(7) -0.0028(7)
C14 0.0192(9) 0.0163(9) 0.0232(9) -0.0007(7) 0.0075(7) 0.0021(7)
C15 0.0141(8) 0.0146(8) 0.0166(8) -0.0016(7) 0.0051(7) -0.0004(6)
C16 0.0156(9) 0.0212(9) 0.0272(10) -0.0014(8) 0.0027(8) 0.0030(7)
C17 0.0200(9) 0.0198(9) 0.0216(9) -0.0069(7) 0.0072(8) 0.0004(7)
C18 0.0105(7) 0.0109(7) 0.0124(7) 0.0029(6) 0.0016(6) 0.0005(6)
C19 0.0130(8) 0.0132(8) 0.0158(8) 0.0025(6) 0.0048(6) 0.0019(6)
C20 0.0194(9) 0.0116(8) 0.0201(8) -0.0019(7) 0.0068(7) -0.0013(7)
C21 0.0147(8) 0.0147(8) 0.0218(9) 0.0020(7) 0.0049(7) -0.0033(7)
C22 0.0133(8) 0.0146(8) 0.0179(8) 0.0041(7) 0.0070(6) 0.0009(6)
C23 0.0148(8) 0.0121(8) 0.0115(7) 0.0030(6) 0.0040(6) 0.0012(6)
C24 0.0201(9) 0.0133(8) 0.0156(8) -0.0004(6) 0.0095(7) -0.0018(7)
C25 0.0248(10) 0.0162(9) 0.0213(9) -0.0002(7) 0.0125(8) 0.0024(7)
C26 0.0292(10) 0.0244(10) 0.0150(9) 0.0005(7) 0.0096(8) -0.0008(8)
C27 0.0160(8) 0.0134(8) 0.0225(9) 0.0009(7) 0.0091(7) 0.0022(7)
C28 0.0282(10) 0.0170(9) 0.0256(10) -0.0023(8) 0.0132(8) 0.0023(8)
C29 0.0203(9) 0.0244(10) 0.0306(11) 0.0036(8) 0.0093(8) 0.0084(8)
C30 0.0126(7) 0.0110(7) 0.0110(7) -0.0016(6) 0.0045(6) -0.0002(6)
C31 0.0132(8) 0.0113(7) 0.0112(7) -0.0004(6) 0.0021(6) 0.0019(6)
C32 0.0155(8) 0.0148(8) 0.0141(8) 0.0001(6) 0.0043(6) 0.0000(6)
C33 0.0210(9) 0.0163(8) 0.0130(8) 0.0014(7) 0.0043(7) 0.0013(7)
C34 0.0196(9) 0.0188(9) 0.0133(8) 0.0013(7) -0.0003(7) 0.0032(7)
C35 0.0132(8) 0.0170(8) 0.0159(8) -0.0017(7) 0.0001(6) 0.0011(6)
C36 0.0137(8) 0.0119(7) 0.0128(8) -0.0021(6) 0.0025(6) 0.0007(6)
C37 0.0129(8) 0.0121(8) 0.0140(8) -0.0029(6) 0.0035(6) -0.0001(6)
C38 0.0121(8) 0.0193(9) 0.0179(8) 0.0003(7) 0.0013(7) 0.0013(7)
C39 0.0121(8) 0.0222(9) 0.0213(9) -0.0027(7) 0.0046(7) -0.0023(7)
C40 0.0159(8) 0.0189(9) 0.0193(9) 0.0004(7) 0.0072(7) -0.0041(7)
C41 0.0143(8) 0.0154(8) 0.0155(8) 0.0005(7) 0.0040(6) 0.0000(6)
C42 0.0110(7) 0.0125(8) 0.0130(7) -0.0020(6) 0.0037(6) -0.0002(6)
C43 0.0119(7) 0.0115(7) 0.0123(7) -0.0014(6) 0.0048(6) 0.0008(6)
C44 0.0186(10) 0.0223(10) 0.0510(14) -0.0046(10) 0.0028(10) 0.0034(8)
C45 0.0309(12) 0.0317(12) 0.0476(14) -0.0025(10) 0.0221(11) 0.0018(9)

loop_
_atom_type_symbol
_atom_type_description
_atom_type_scat_dispersion_real
_atom_type_scat_dispersion_imag
_atom_type_scat_source
C C 0.0033 0.0016 'International Tables Vol C Tables 4.2.6.8 and 6.1.1.4'
H H 0.0000 0.0000 'International Tables Vol C Tables 4.2.6.8 and 6.1.1.4'
N N 0.0061 0.0033 'International Tables Vol C Tables 4.2.6.8 and 6.1.1.4'
F F 0.0171 0.0103 'International Tables Vol C Tables 4.2.6.8 and 6.1.1.4'
Cl Cl 0.1484 0.1585 'International Tables Vol C Tables 4.2.6.8 and 6.1.1.4'
Br Br -0.2901 2.4595 'International Tables Vol C Tables 4.2.6.8 and 6.1.1.4'
Rh Rh -1.1178 0.9187 'International Tables Vol C Tables 4.2.6.8 and 6.1.1.4'

loop_
_geom_angle_atom_site_label_1
_geom_angle_atom_site_label_2
_geom_angle_atom_site_label_3
_geom_angle
N4 Rh1 N3 76.60(6)
N4 Rh1 N1 172.69(6)
N3 Rh1 N1 96.30(6)
N4 Rh1 N2 95.04(6)
N3 Rh1 N2 171.63(6)
N1 Rh1 N2 92.07(5)
N4 Rh1 Br2 85.77(4)
N3 Rh1 Br2 83.13(4)
N1 Rh1 Br2 95.16(4)
N2 Rh1 Br2 95.90(4)
N4 Rh1 Br1 91.35(4)
N3 Rh1 Br1 90.63(4)
N1 Rh1 Br1 86.98(4)
N2 Rh1 Br1 90.05(4)
Br2 Rh1 Br1 173.591(8)
C1 N1 C6 123.70(14)
C1 N1 Rh1 120.31(11)
C6 N1 Rh1 115.99(10)
C3 N2 C18 124.92(14)
C3 N2 Rh1 120.67(11)
C18 N2 Rh1 114.17(10)
C30 N3 Rh1 118.55(12)
C43 N4 Rh1 118.85(12)
N1 C1 C2 126.47(15)
N1 C1 C5 121.16(15)
C2 C1 C5 112.06(14)
C1 C2 C3 127.41(16)
N2 C3 C2 126.59(15)
N2 C3 C4 122.61(15)
C2 C3 C4 110.73(14)
F6 C4 F4 106.96(14)
F6 C4 F5 106.24(14)
F4 C4 F5 106.73(14)
F6 C4 C3 116.17(14)
F4 C4 C3 109.28(15)
F5 C4 C3 110.99(14)
F3 C5 F1 106.50(14)
F3 C5 F2 106.58(14)
F1 C5 F2 106.33(14)
F3 C5 C1 115.84(14)
F1 C5 C1 112.34(14)
F2 C5 C1 108.71(14)
C11 C6 C7 121.52(15)
C11 C6 N1 120.25(14)
C7 C6 N1 118.11(15)
C8 C7 C6 117.80(16)
C8 C7 C15 119.23(15)
C6 C7 C15 122.91(15)
C9 C8 C7 121.35(17)
C10 C9 C8 120.02(16)
C9 C10 C11 121.20(17)
C10 C11 C6 117.71(16)
C10 C11 C12 118.20(15)
C6 C11 C12 123.78(15)
C11 C12 C14 113.91(15)
C11 C12 C13 109.48(14)
C14 C12 C13 108.71(15)
C7 C15 C17 113.08(15)
C7 C15 C16 111.13(15)
C17 C15 C16 108.20(15)
C19 C18 C23 121.33(15)
C19 C18 N2 119.36(14)
C23 C18 N2 119.03(15)
C20 C19 C18 117.59(15)
C20 C19 C27 118.79(16)
C18 C19 C27 123.46(15)
C21 C20 C19 121.59(17)
C22 C21 C20 119.73(16)
C21 C22 C23 121.36(16)
C22 C23 C18 117.75(15)
C22 C23 C24 118.30(15)
C18 C23 C24 123.93(15)
C23 C24 C26 110.68(15)
C23 C24 C25 111.97(15)
C26 C24 C25 108.78(15)
C19 C27 C28 113.64(15)
C19 C27 C29 109.61(15)
C28 C27 C29 108.05(16)
N3 C30 C31 126.94(15)
N3 C30 C43 113.12(15)
C31 C30 C43 119.90(14)
C32 C31 C36 120.56(15)
C32 C31 C30 121.04(15)
C36 C31 C30 118.37(15)
C33 C32 C31 120.59(16)
C32 C33 C34 119.73(17)
C35 C34 C33 120.16(17)
C34 C35 C36 121.72(16)
C35 C36 C31 117.23(16)
C35 C36 C37 121.48(15)
C31 C36 C37 121.27(15)
C38 C37 C42 117.39(16)
C38 C37 C36 121.51(16)
C42 C37 C36 121.10(15)
C39 C38 C37 121.06(17)
C38 C39 C40 121.01(17)
C41 C40 C39 119.28(17)
C40 C41 C42 120.27(16)
C41 C42 C37 120.86(15)
C41 C42 C43 120.77(15)
C37 C42 C43 118.32(15)
N4 C43 C42 126.74(16)
N4 C43 C30 112.85(15)
C42 C43 C30 120.38(15)
Cl1 C44 Cl2 111.64(12)
Cl4 C45 Cl3 112.28(13)

loop_
_geom_bond_atom_site_label_1
_geom_bond_atom_site_label_2
_geom_bond_distance
Rh1 N4 2.0051(14)
Rh1 N3 2.0086(14)
Rh1 N1 2.0720(14)
Rh1 N2 2.0795(14)
Rh1 Br2 2.4721(2)
Rh1 Br1 2.5010(2)
Cl1 C44 1.765(2)
Cl4 C45 1.754(2)
Cl3 C45 1.774(3)
Cl2 C44 1.766(3)
F1 C5 1.339(2)
F2 C5 1.348(2)
F3 C5 1.332(2)
F4 C4 1.341(2)
F5 C4 1.346(2)
F6 C4 1.333(2)
N1 C1 1.319(2)
N1 C6 1.448(2)
N2 C3 1.313(2)
N2 C18 1.455(2)
N3 C30 1.293(2)
N4 C43 1.293(2)
C1 C2 1.397(2)
C1 C5 1.534(2)
C2 C3 1.401(2)
C3 C4 1.537(2)
C6 C11 1.409(2)
C6 C7 1.411(2)
C7 C8 1.396(2)
C7 C15 1.526(2)
C8 C9 1.384(3)
C9 C10 1.383(3)
C10 C11 1.402(2)
C11 C12 1.527(2)
C12 C14 1.533(2)
C12 C13 1.541(2)
C15 C17 1.533(2)
C15 C16 1.539(2)
C18 C19 1.412(2)
C18 C23 1.413(2)
C19 C20 1.396(2)
C19 C27 1.524(2)
C20 C21 1.387(3)
C21 C22 1.380(3)
C22 C23 1.401(2)
C23 C24 1.519(2)
C24 C26 1.535(2)
C24 C25 1.536(3)
C27 C28 1.538(3)
C27 C29 1.538(3)
C30 C31 1.461(2)
C30 C43 1.478(2)
C31 C32 1.401(2)
C31 C36 1.415(2)
C32 C33 1.378(2)
C33 C34 1.392(3)
C34 C35 1.384(3)
C35 C36 1.406(2)
C36 C37 1.478(2)
C37 C38 1.405(2)
C37 C42 1.413(2)
C38 C39 1.384(3)
C39 C40 1.390(3)
C40 C41 1.383(2)
C41 C42 1.403(2)
C42 C43 1.458(2)

loop_
_geom_torsion_atom_site_label_1
_geom_torsion_atom_site_label_2
_geom_torsion_atom_site_label_3
_geom_torsion_atom_site_label_4
_geom_torsion
N4 Rh1 N1 C1 141.9(4)
N3 Rh1 N1 C1 155.25(13)
N2 Rh1 N1 C1 -25.00(13)
Br2 Rh1 N1 C1 -121.11(12)
Br1 Rh1 N1 C1 64.94(12)
N4 Rh1 N1 C6 -38.0(5)
N3 Rh1 N1 C6 -24.69(12)
N2 Rh1 N1 C6 155.06(11)
Br2 Rh1 N1 C6 58.94(11)
Br1 Rh1 N1 C6 -115.00(11)
N4 Rh1 N2 C3 -155.95(13)
N3 Rh1 N2 C3 -159.3(3)
N1 Rh1 N2 C3 22.39(13)
Br2 Rh1 N2 C3 117.80(12)
Br1 Rh1 N2 C3 -64.59(12)
N4 Rh1 N2 C18 18.76(12)
N3 Rh1 N2 C18 15.4(4)
N1 Rh1 N2 C18 -162.90(11)
Br2 Rh1 N2 C18 -67.49(11)
Br1 Rh1 N2 C18 110.12(11)
N4 Rh1 N3 C30 -1.10(12)
N1 Rh1 N3 C30 -179.38(13)
N2 Rh1 N3 C30 2.3(5)
Br2 Rh1 N3 C30 86.16(12)
Br1 Rh1 N3 C30 -92.34(12)
N3 Rh1 N4 C43 -0.05(12)
N1 Rh1 N4 C43 13.6(5)
N2 Rh1 N4 C43 -179.54(13)
Br2 Rh1 N4 C43 -83.98(12)
Br1 Rh1 N4 C43 90.28(12)
C6 N1 C1 C2 -164.63(16)
Rh1 N1 C1 C2 15.4(2)
C6 N1 C1 C5 22.3(2)
Rh1 N1 C1 C5 -157.61(12)
N1 C1 C2 C3 7.0(3)
C5 C1 C2 C3 -179.39(17)
C18 N2 C3 C2 176.19(16)
Rh1 N2 C3 C2 -9.7(2)
C18 N2 C3 C4 -7.4(3)
Rh1 N2 C3 C4 166.73(12)
C1 C2 C3 N2 -10.4(3)
C1 C2 C3 C4 172.80(17)
N2 C3 C4 F6 9.9(2)
C2 C3 C4 F6 -173.21(15)
N2 C3 C4 F4 -111.22(18)
C2 C3 C4 F4 65.71(19)
N2 C3 C4 F5 131.34(17)
C2 C3 C4 F5 -51.7(2)
N1 C1 C5 F3 -25.2(2)
C2 C1 C5 F3 160.86(15)
N1 C1 C5 F1 -147.86(16)
C2 C1 C5 F1 38.2(2)
N1 C1 C5 F2 94.74(18)
C2 C1 C5 F2 -79.22(18)
C1 N1 C6 C11 -98.43(19)
Rh1 N1 C6 C11 81.51(16)
C1 N1 C6 C7 85.5(2)
Rh1 N1 C6 C7 -94.51(15)
C11 C6 C7 C8 -5.9(2)
N1 C6 C7 C8 170.09(14)
C11 C6 C7 C15 171.31(15)
N1 C6 C7 C15 -12.7(2)
C6 C7 C8 C9 0.4(3)
C15 C7 C8 C9 -176.94(16)
C7 C8 C9 C10 3.8(3)
C8 C9 C10 C11 -2.5(3)
C9 C10 C11 C6 -2.9(3)
C9 C10 C11 C12 171.02(16)
C7 C6 C11 C10 7.1(2)
N1 C6 C11 C10 -168.79(15)
C7 C6 C11 C12 -166.40(15)
N1 C6 C11 C12 17.7(2)
C10 C11 C12 C14 60.9(2)
C6 C11 C12 C14 -125.62(18)
C10 C11 C12 C13 -61.0(2)
C6 C11 C12 C13 112.43(18)
C8 C7 C15 C17 -33.8(2)
C6 C7 C15 C17 149.04(16)
C8 C7 C15 C16 88.1(2)
C6 C7 C15 C16 -89.0(2)
C3 N2 C18 C19 -94.8(2)
Rh1 N2 C18 C19 90.78(15)
C3 N2 C18 C23 91.3(2)
Rh1 N2 C18 C23 -83.20(16)
C23 C18 C19 C20 8.0(2)
N2 C18 C19 C20 -165.84(15)
C23 C18 C19 C27 -167.29(16)
N2 C18 C19 C27 18.9(2)
C18 C19 C20 C21 -1.6(3)
C27 C19 C20 C21 173.94(17)
C19 C20 C21 C22 -4.8(3)
C20 C21 C22 C23 4.9(3)
C21 C22 C23 C18 1.4(2)
C21 C22 C23 C24 -177.16(16)
C19 C18 C23 C22 -7.9(2)
N2 C18 C23 C22 165.96(14)
C19 C18 C23 C24 170.52(16)
N2 C18 C23 C24 -15.6(2)
C22 C23 C24 C26 67.8(2)
C18 C23 C24 C26 -110.66(19)
C22 C23 C24 C25 -53.8(2)
C18 C23 C24 C25 127.78(17)
C20 C19 C27 C28 37.8(2)
C18 C19 C27 C28 -146.94(17)
C20 C19 C27 C29 -83.2(2)
C18 C19 C27 C29 92.1(2)
Rh1 N3 C30 C31 -175.80(13)
Rh1 N3 C30 C43 1.90(19)
N3 C30 C31 C32 4.5(3)
C43 C30 C31 C32 -173.03(15)
N3 C30 C31 C36 -177.32(16)
C43 C30 C31 C36 5.1(2)
C36 C31 C32 C33 -0.9(3)
C30 C31 C32 C33 177.26(16)
C31 C32 C33 C34 -0.5(3)
C32 C33 C34 C35 1.2(3)
C33 C34 C35 C36 -0.5(3)
C34 C35 C36 C31 -0.8(3)
C34 C35 C36 C37 -179.14(16)
C32 C31 C36 C35 1.5(2)
C30 C31 C36 C35 -176.70(15)
C32 C31 C36 C37 179.81(15)
C30 C31 C36 C37 1.6(2)
C35 C36 C37 C38 -9.0(3)
C31 C36 C37 C38 172.77(16)
C35 C36 C37 C42 170.26(16)
C31 C36 C37 C42 -8.0(2)
C42 C37 C38 C39 -2.2(3)
C36 C37 C38 C39 177.00(16)
C37 C38 C39 C40 -0.8(3)
C38 C39 C40 C41 2.5(3)
C39 C40 C41 C42 -1.0(3)
C40 C41 C42 C37 -2.2(3)
C40 C41 C42 C43 175.21(16)
C38 C37 C42 C41 3.7(2)
C36 C37 C42 C41 -175.51(15)
C38 C37 C42 C43 -173.72(15)
C36 C37 C42 C43 7.0(2)
Rh1 N4 C43 C42 -176.83(13)
Rh1 N4 C43 C30 1.00(19)
C41 C42 C43 N4 0.0(3)
C37 C42 C43 N4 177.49(16)
C41 C42 C43 C30 -177.65(15)
C37 C42 C43 C30 -0.2(2)
N3 C30 C43 N4 -1.8(2)
C31 C30 C43 N4 176.03(14)
N3 C30 C43 C42 176.13(15)
C31 C30 C43 C42 -6.0(2)
